data_4111055
loop_
_publ_author_name
'Junhong Mao'
'Sujoy Mukherjee'
'Yong Zhang'
'Rong Cao'
'John M. Sanders'
'Yongcheng Song'
'Yonghui Zhang'
'Gary A. Meints'
'Yi Gui Gao'
'Dushyant Mukkamala'
'Michael P. Hudock'
'Eric Oldfield'

_publ_contact_author
; 
Eric Oldfield
Department of Chemistry
University of Illinois
600 South Mathews Avenue 
Urbana, Illinois  61801 
USA 
;
_publ_contact_author_email eo@chad.scs.uiuc.edu
_publ_contact_author_fax '1  217 244 0997'
_publ_contact_author_phone '1  217 333 3374'
_publ_section_title
;
 Solid-State NMR, Crystallographic, and Computational Investigation of
 Bisphosphonates and Farnesyl Diphosphate Synthase-Bisphosphonate
 Complexes
;
_journal_name_full 'Journal of the American Chemical Society'
_journal_page_first 14485
_journal_page_last 14497
_journal_paper_doi 10.1021/ja061737c
_journal_volume 128
_journal_year 2006
_chemical_formula_moiety 'C8 H19 N O6 P2'
_chemical_formula_sum 'C8 H19 N O6 P2'
_chemical_formula_weight 287.18
_chemical_name_systematic
; 
? 
;
_space_group_IT_number 14
_symmetry_cell_setting monoclinic
_symmetry_space_group_name_Hall '-P 2ybc'
_symmetry_space_group_name_H-M 'P 1 21/c 1'
_atom_sites_solution_hydrogens geom
_atom_sites_solution_primary direct
_atom_sites_solution_secondary difmap
_audit_creation_method SHELXL-97
_audit_update_record
; 
2002/12/30, text and data added, JM 
;
_cell_angle_alpha 90.00
_cell_angle_beta 91.214(5)
_cell_angle_gamma 90.00
_cell_formula_units_Z 4
_cell_length_a 11.540(3)
_cell_length_b 6.5177(16)
_cell_length_c 16.752(4)
_cell_measurement_reflns_used 748
_cell_measurement_temperature 193(2)
_cell_measurement_theta_max 23.6
_cell_measurement_theta_min 2.98
_cell_volume 1259.7(5)
_computing_cell_refinement 'SAINT V6.22 (Bruker, 2001)'
_computing_data_collection 'SMART V5.625 (Bruker, 2001)'
_computing_data_reduction 'SAINT V6.22 (Bruker, 2001)'
_computing_molecular_graphics 'SHELXTL V6.10 (Bruker, 2001)'
_computing_publication_material 'CIFTAB (Sheldrick, 2001)'
_computing_structure_refinement 'SHELXTL V6.10 (Bruker, 2001)'
_computing_structure_solution 'SHELXTL V6.10 (Bruker, 2001)'
_diffrn_ambient_temperature 193(2)
_diffrn_measured_fraction_theta_full 1.000
_diffrn_measured_fraction_theta_max 1.000
_diffrn_measurement_device 'Siemens Platform/CCD'
_diffrn_measurement_method 'profile data from \w scans'
_diffrn_radiation_monochromator graphite
_diffrn_radiation_source 'normal-focus sealed tube'
_diffrn_radiation_type MoK\a
_diffrn_radiation_wavelength 0.71073
_diffrn_radiation_wavelength_id p75ua
_diffrn_reflns_av_R_equivalents 0.1343
_diffrn_reflns_av_sigmaI/netI 0.1114
_diffrn_reflns_limit_h_max 13
_diffrn_reflns_limit_h_min -13
_diffrn_reflns_limit_k_max 7
_diffrn_reflns_limit_k_min -7
_diffrn_reflns_limit_l_max 20
_diffrn_reflns_limit_l_min -20
_diffrn_reflns_number 13187
_diffrn_reflns_theta_full 25.36
_diffrn_reflns_theta_max 25.36
_diffrn_reflns_theta_min 1.76
_diffrn_standards_decay_% 1.2
_diffrn_standards_interval_time 653
_diffrn_standards_number 30
_exptl_absorpt_coefficient_mu 0.361
_exptl_absorpt_correction_T_max 0.9886
_exptl_absorpt_correction_T_min 0.9195
_exptl_absorpt_correction_type integration
_exptl_absorpt_process_details '(Bruker, 2001)'
_exptl_crystal_colour colorless
_exptl_crystal_density_diffrn 1.514
_exptl_crystal_description platy
_exptl_crystal_F_000 608
_exptl_crystal_id p75ua
_exptl_crystal_preparation
; 
The data crystal was mounted using oil (Parantone-N, Exxon) to a 
0.3 mm cryo-loop (Hampton Research) with the (0 0 1) scattering planes 
roughly normal to the spindle axis. 
;
_exptl_crystal_size_max 0.33
_exptl_crystal_size_mid 0.16
_exptl_crystal_size_min 0.03
_refine_diff_density_max 0.416
_refine_diff_density_min -0.357
_refine_diff_density_rms 0.077
_refine_ls_extinction_method none
_refine_ls_goodness_of_fit_ref 0.967
_refine_ls_hydrogen_treatment noref
_refine_ls_matrix_type full
_refine_ls_number_parameters 169
_refine_ls_number_reflns 2301
_refine_ls_number_restraints 5
_refine_ls_restrained_S_all 0.966
_refine_ls_R_factor_all 0.1160
_refine_ls_R_factor_gt 0.0573
_refine_ls_shift/su_max 0.001
_refine_ls_shift/su_mean 0.000
_refine_ls_structure_factor_coef Fsqd
_refine_ls_weighting_details 'calc w=1/[\s^2^(Fo^2^)+(0.0434P)^2^+0.0000P] where P=(Fo^2^+2Fc^2^)/3'
_refine_ls_weighting_scheme calc
_refine_ls_wR_factor_gt 0.0938
_refine_ls_wR_factor_ref 0.1078
_reflns_number_gt 1416
_reflns_number_total 2301
_reflns_threshold_expression >2sigma(I)
_cod_data_source_file ja061737csi20060313_055052.cif
_cod_data_source_block p75ua
_cod_original_sg_symbol_Hall '-P 2ybc '
_cod_original_sg_symbol_H-M 'P 21/c '
_cod_database_code 4111055

loop_
_symmetry_equiv_pos_as_xyz
'x, y, z'
'-x, y+1/2, -z+1/2'
'-x, -y, -z'
'x, -y-1/2, z-1/2'

loop_
_atom_site_label
_atom_site_type_symbol
_atom_site_fract_x
_atom_site_fract_y
_atom_site_fract_z
_atom_site_U_iso_or_equiv
_atom_site_adp_type
_atom_site_occupancy
_atom_site_symmetry_multiplicity
_atom_site_calc_flag
_atom_site_refinement_flags
P1 P 1.11895(9) 0.17741(16) 0.08776(6) 0.0180(3) Uani 1 1 d .
P2 P 0.97350(9) 0.54715(15) 0.14987(6) 0.0185(3) Uani 1 1 d .
O1 O 1.0985(2) -0.0356(4) 0.05974(14) 0.0224(7) Uani 1 1 d .
O2 O 1.1843(2) 0.1918(4) 0.16918(14) 0.0232(7) Uani 1 1 d D
H2O H 1.148(3) 0.121(5) 0.2025(18) 0.028 Uiso 1 1 d D
O3 O 1.1885(2) 0.3126(4) 0.03148(14) 0.0235(7) Uani 1 1 d D
H3O H 1.163(3) 0.301(6) -0.0158(13) 0.028 Uiso 1 1 d D
O4 O 0.8822(2) 0.6809(4) 0.11003(14) 0.0210(6) Uani 1 1 d .
O5 O 1.0971(2) 0.6307(4) 0.13667(15) 0.0249(7) Uani 1 1 d D
H5O H 1.095(3) 0.741(4) 0.1097(19) 0.030 Uiso 1 1 d D
O6 O 0.9558(2) 0.5029(4) 0.23673(14) 0.0226(7) Uani 1 1 d .
N1 N 0.8956(3) 0.1437(5) 0.13625(18) 0.0178(8) Uani 1 1 d D
H1A H 0.921(3) 0.115(6) 0.1849(13) 0.021 Uiso 1 1 d D
H1B H 0.898(3) 0.031(4) 0.1084(18) 0.021 Uiso 1 1 d D
C1 C 0.9759(3) 0.2963(6) 0.0981(2) 0.0175(9) Uani 1 1 d .
H1 H 0.9448 0.3207 0.0427 0.021 Uiso 1 1 calc R
C2 C 0.7694(3) 0.2049(6) 0.1443(2) 0.0194(9) Uani 1 1 d .
H2 H 0.7674 0.3408 0.1720 0.023 Uiso 1 1 calc R
C3 C 0.7140(3) 0.0480(6) 0.1987(2) 0.0261(10) Uani 1 1 d .
H3A H 0.7202 -0.0892 0.1737 0.031 Uiso 1 1 calc R
H3B H 0.7583 0.0441 0.2499 0.031 Uiso 1 1 calc R
C4 C 0.5877(4) 0.0892(8) 0.2161(3) 0.0484(14) Uani 1 1 d .
H4A H 0.5801 0.2337 0.2333 0.058 Uiso 1 1 calc R
H4B H 0.5650 0.0013 0.2613 0.058 Uiso 1 1 calc R
C5 C 0.5029(4) 0.0521(9) 0.1470(3) 0.0546(15) Uani 1 1 d .
H5A H 0.5273 -0.0738 0.1188 0.066 Uiso 1 1 calc R
H5B H 0.4258 0.0245 0.1693 0.066 Uiso 1 1 calc R
C6 C 0.4897(4) 0.2223(8) 0.0858(3) 0.0562(16) Uani 1 1 d .
H6A H 0.4607 0.1608 0.0352 0.067 Uiso 1 1 calc R
H6B H 0.4293 0.3179 0.1045 0.067 Uiso 1 1 calc R
C7 C 0.5966(4) 0.3463(8) 0.0679(3) 0.0529(15) Uani 1 1 d .
H7A H 0.6055 0.4530 0.1096 0.063 Uiso 1 1 calc R
H7B H 0.5828 0.4178 0.0164 0.063 Uiso 1 1 calc R
C8 C 0.7113(3) 0.2308(7) 0.0629(2) 0.0336(12) Uani 1 1 d .
H8A H 0.6970 0.0939 0.0390 0.040 Uiso 1 1 calc R
H8B H 0.7639 0.3068 0.0275 0.040 Uiso 1 1 calc R

loop_
_atom_site_aniso_label
_atom_site_aniso_U_11
_atom_site_aniso_U_22
_atom_site_aniso_U_33
_atom_site_aniso_U_23
_atom_site_aniso_U_13
_atom_site_aniso_U_12
P1 0.0190(6) 0.0189(6) 0.0161(5) -0.0003(5) -0.0002(4) -0.0003(5)
P2 0.0232(6) 0.0146(6) 0.0174(6) -0.0012(5) -0.0015(4) 0.0022(5)
O1 0.0262(15) 0.0188(16) 0.0220(15) 0.0005(13) 0.0003(12) 0.0001(13)
O2 0.0233(16) 0.0282(18) 0.0182(15) 0.0038(13) 0.0002(12) -0.0017(14)
O3 0.0260(16) 0.0283(17) 0.0161(14) -0.0001(14) 0.0007(12) -0.0037(14)
O4 0.0235(15) 0.0195(15) 0.0200(14) 0.0005(13) -0.0011(12) 0.0044(13)
O5 0.0270(16) 0.0135(16) 0.0340(18) 0.0021(13) -0.0027(14) -0.0019(13)
O6 0.0339(16) 0.0192(16) 0.0145(14) -0.0017(12) -0.0010(11) 0.0032(13)
N1 0.0220(19) 0.0132(19) 0.0181(19) -0.0016(16) -0.0042(15) -0.0009(16)
C1 0.024(2) 0.016(2) 0.012(2) -0.0001(18) -0.0020(17) -0.0048(19)
C2 0.015(2) 0.021(2) 0.023(2) 0.0001(19) 0.0019(17) 0.0035(19)
C3 0.023(2) 0.029(3) 0.027(2) 0.003(2) -0.0001(18) -0.001(2)
C4 0.039(3) 0.056(4) 0.050(3) 0.012(3) 0.010(3) -0.001(3)
C5 0.025(3) 0.072(4) 0.067(4) 0.018(3) -0.005(3) -0.010(3)
C6 0.029(3) 0.083(4) 0.057(3) 0.019(3) 0.002(2) 0.005(3)
C7 0.030(3) 0.062(4) 0.067(4) 0.027(3) -0.008(3) 0.012(3)
C8 0.023(2) 0.051(3) 0.027(2) 0.010(2) -0.0017(19) 0.002(2)

loop_
_atom_type_symbol
_atom_type_description
_atom_type_scat_dispersion_real
_atom_type_scat_dispersion_imag
_atom_type_scat_source
C C 0.0033 0.0016 'International Tables Vol C Tables 4.2.6.8 and 6.1.1.4'
H H 0.0000 0.0000 'International Tables Vol C Tables 4.2.6.8 and 6.1.1.4'
N N 0.0061 0.0033 'International Tables Vol C Tables 4.2.6.8 and 6.1.1.4'
O O 0.0106 0.0060 'International Tables Vol C Tables 4.2.6.8 and 6.1.1.4'
P P 0.1023 0.0942 'International Tables Vol C Tables 4.2.6.8 and 6.1.1.4'

loop_
_exptl_crystal_face_index_h
_exptl_crystal_face_index_k
_exptl_crystal_face_index_l
_exptl_crystal_face_perp_dist
-1.00 0.00 0.00 0.0150
1.00 0.00 0.00 0.0150
0.00 0.00 1.00 0.0800
0.00 0.00 -1.00 0.0800
0.00 -1.00 0.00 0.1600
0.00 1.00 1.00 0.1300
0.00 1.00 -1.00 0.1700

loop_
_geom_angle_atom_site_label_1
_geom_angle_atom_site_label_2
_geom_angle_atom_site_label_3
_geom_angle
O1 P1 O3 115.23(15)
O1 P1 O2 114.03(15)
O3 P1 O2 104.84(15)
O1 P1 C1 106.72(16)
O3 P1 C1 107.42(16)
O2 P1 C1 108.29(15)
O6 P2 O4 115.50(15)
O6 P2 O5 110.53(15)
O4 P2 O5 111.73(15)
O6 P2 C1 106.75(15)
O4 P2 C1 108.64(16)
O5 P2 C1 102.76(16)
P1 O2 H2O 108(3)
P1 O3 H3O 110(3)
P2 O5 H5O 111(3)
C1 N1 C2 117.6(3)
C1 N1 H1A 110(2)
C2 N1 H1A 106(2)
C1 N1 H1B 108(2)
C2 N1 H1B 108(2)
H1A N1 H1B 108(3)
N1 C1 P1 108.9(2)
N1 C1 P2 111.6(2)
P1 C1 P2 116.08(19)
N1 C1 H1 106.6
P1 C1 H1 106.6
P2 C1 H1 106.6
C8 C2 N1 110.8(3)
C8 C2 C3 115.5(3)
N1 C2 C3 107.1(3)
C8 C2 H2 107.7
N1 C2 H2 107.7
C3 C2 H2 107.7
C4 C3 C2 114.5(3)
C4 C3 H3A 108.6
C2 C3 H3A 108.6
C4 C3 H3B 108.6
C2 C3 H3B 108.6
H3A C3 H3B 107.6
C3 C4 C5 115.6(4)
C3 C4 H4A 108.4
C5 C4 H4A 108.4
C3 C4 H4B 108.4
C5 C4 H4B 108.4
H4A C4 H4B 107.5
C6 C5 C4 116.9(4)
C6 C5 H5A 108.1
C4 C5 H5A 108.1
C6 C5 H5B 108.1
C4 C5 H5B 108.1
H5A C5 H5B 107.3
C7 C6 C5 117.1(4)
C7 C6 H6A 108.0
C5 C6 H6A 108.0
C7 C6 H6B 108.0
C5 C6 H6B 108.0
H6A C6 H6B 107.3
C6 C7 C8 117.4(4)
C6 C7 H7A 108.0
C8 C7 H7A 108.0
C6 C7 H7B 108.0
C8 C7 H7B 108.0
H7A C7 H7B 107.2
C2 C8 C7 111.9(3)
C2 C8 H8A 109.2
C7 C8 H8A 109.2
C2 C8 H8B 109.2
C7 C8 H8B 109.2
H8A C8 H8B 107.9

loop_
_geom_bond_atom_site_label_1
_geom_bond_atom_site_label_2
_geom_bond_distance
P1 O1 1.483(3)
P1 O3 1.530(3)
P1 O2 1.547(3)
P1 C1 1.835(4)
P2 O6 1.502(3)
P2 O4 1.512(3)
P2 O5 1.548(3)
P2 C1 1.851(4)
O2 H2O 0.844(18)
O3 H3O 0.844(18)
O5 H5O 0.849(18)
N1 C1 1.511(5)
N1 C2 1.519(5)
N1 H1A 0.880(18)
N1 H1B 0.873(18)
C1 H1 1.0000
C2 C8 1.517(5)
C2 C3 1.519(5)
C2 H2 1.0000
C3 C4 1.516(6)
C3 H3A 0.9900
C3 H3B 0.9900
C4 C5 1.519(6)
C4 H4A 0.9900
C4 H4B 0.9900
C5 C6 1.515(6)
C5 H5A 0.9900
C5 H5B 0.9900
C6 C7 1.511(6)
C6 H6A 0.9900
C6 H6B 0.9900
C7 C8 1.526(6)
C7 H7A 0.9900
C7 H7B 0.9900
C8 H8A 0.9900
C8 H8B 0.9900

loop_
_geom_hbond_atom_site_label_D
_geom_hbond_atom_site_label_H
_geom_hbond_atom_site_label_A
_geom_hbond_distance_DH
_geom_hbond_distance_HA
_geom_hbond_distance_DA
_geom_hbond_angle_DHA
_geom_hbond_site_symmetry_A
N1 H1A O6 0.880(18) 2.05(2) 2.856(4) 152(3) 2_745
N1 H1B O4 0.873(18) 2.29(3) 3.052(4) 146(3) 1_545
O3 H3O O4 0.844(18) 1.655(19) 2.491(3) 170(4) 3_765
O5 H5O O1 0.849(18) 1.681(19) 2.528(4) 176(4) 1_565
O2 H2O O6 0.844(18) 1.76(2) 2.593(3) 167(4) 2_745

loop_
_geom_torsion_atom_site_label_1
_geom_torsion_atom_site_label_2
_geom_torsion_atom_site_label_3
_geom_torsion_atom_site_label_4
_geom_torsion
C2 N1 C1 P1 -175.2(2)
C2 N1 C1 P2 55.4(4)
O1 P1 C1 N1 42.3(3)
O3 P1 C1 N1 166.4(2)
O2 P1 C1 N1 -80.9(3)
O1 P1 C1 P2 169.15(18)
O3 P1 C1 P2 -66.8(2)
O2 P1 C1 P2 46.0(2)
O6 P2 C1 N1 33.8(3)
O4 P2 C1 N1 -91.3(3)
O5 P2 C1 N1 150.2(2)
O6 P2 C1 P1 -91.6(2)
O4 P2 C1 P1 143.18(18)
O5 P2 C1 P1 24.7(2)
C1 N1 C2 C8 64.6(4)
C1 N1 C2 C3 -168.6(3)
C8 C2 C3 C4 -58.2(5)
N1 C2 C3 C4 177.9(3)
C2 C3 C4 C5 71.9(5)
C3 C4 C5 C6 -82.0(6)
C4 C5 C6 C7 34.4(7)
C5 C6 C7 C8 39.7(7)
N1 C2 C8 C7 -164.6(4)
C3 C2 C8 C7 73.5(5)
C6 C7 C8 C2 -85.6(5)
